data_4103414
loop_
_publ_author_name
'Vlad M. Iluc'
'Gregory L. Hillhouse'

_publ_section_title
;
 Hydrogen-Atom Abstraction from Ni(I) Phosphido and Amido Complexes Gives
 Phosphinidene and Imide Ligands
;
_journal_name_full 'Journal of the American Chemical Society'
_journal_page_first 15148
_journal_page_last 15150
_journal_paper_doi 10.1021/ja107115q
_journal_volume 132
_journal_year 2010
_chemical_formula_sum 'C42 H66 N Ni P2'
_chemical_formula_weight 705.61
_chemical_name_systematic
;

 ?

;
_space_group_IT_number 4
_symmetry_cell_setting monoclinic
_symmetry_space_group_name_Hall 'P 2yb'
_symmetry_space_group_name_H-M 'P 1 21 1'
_atom_sites_solution_hydrogens geom
_atom_sites_solution_primary direct
_atom_sites_solution_secondary difmap
_audit_creation_method SHELXL-97
_cell_angle_alpha 90.00
_cell_angle_beta 94.095(2)
_cell_angle_gamma 90.00
_cell_formula_units_Z 2
_cell_length_a 10.0620(14)
_cell_length_b 16.959(2)
_cell_length_c 11.5926(16)
_cell_measurement_reflns_used 131
_cell_measurement_temperature 100(2)
_cell_measurement_theta_max 25.48
_cell_measurement_theta_min 2.41
_cell_volume 1973.1(5)
_computing_cell_refinement 'Bruker XSCANS'
_computing_data_collection 'Bruker XSCANS'
_computing_data_reduction 'Bruker SHELXTL'
_computing_molecular_graphics 'Bruker SHELXTL'
_computing_publication_material 'Bruker SHELXTL'
_computing_structure_refinement 'SHELXL-97 (Sheldrick, 1997)'
_computing_structure_solution 'SHELXS-97 (Sheldrick, 1990)'
_diffrn_ambient_temperature 100(2)
_diffrn_measured_fraction_theta_full 1.000
_diffrn_measured_fraction_theta_max 0.937
_diffrn_measurement_device_type 'Bruker P4'
_diffrn_measurement_method '\w scans'
_diffrn_radiation_monochromator graphite
_diffrn_radiation_source 'fine-focus sealed tube'
_diffrn_radiation_type MoK\a
_diffrn_radiation_wavelength 0.71073
_diffrn_reflns_av_R_equivalents 0.0461
_diffrn_reflns_av_sigmaI/netI 0.0548
_diffrn_reflns_limit_h_max 11
_diffrn_reflns_limit_h_min -13
_diffrn_reflns_limit_k_max 21
_diffrn_reflns_limit_k_min -21
_diffrn_reflns_limit_l_max 15
_diffrn_reflns_limit_l_min -10
_diffrn_reflns_number 12636
_diffrn_reflns_theta_full 25.00
_diffrn_reflns_theta_max 28.31
_diffrn_reflns_theta_min 1.76
_exptl_absorpt_coefficient_mu 0.601
_exptl_absorpt_correction_T_max 0.739
_exptl_absorpt_correction_T_min 0.725
_exptl_absorpt_correction_type psi-scan
_exptl_absorpt_process_details 'Norton et al'
_exptl_crystal_colour red
_exptl_crystal_density_diffrn 1.188
_exptl_crystal_density_method 'not measured'
_exptl_crystal_description block
_exptl_crystal_F_000 766
_exptl_crystal_size_max 0.5
_exptl_crystal_size_mid 0.5
_exptl_crystal_size_min 0.5
_refine_diff_density_max 0.618
_refine_diff_density_min -0.346
_refine_diff_density_rms 0.063
_refine_ls_abs_structure_details 'Flack H D (1983), Acta Cryst. A39, 876-881'
_refine_ls_abs_structure_Flack -0.024(9)
_refine_ls_extinction_method none
_refine_ls_goodness_of_fit_ref 1.010
_refine_ls_hydrogen_treatment mixed
_refine_ls_matrix_type full
_refine_ls_number_parameters 436
_refine_ls_number_reflns 8537
_refine_ls_number_restraints 1
_refine_ls_restrained_S_all 1.010
_refine_ls_R_factor_all 0.0424
_refine_ls_R_factor_gt 0.0403
_refine_ls_shift/su_max 0.002
_refine_ls_shift/su_mean 0.000
_refine_ls_structure_factor_coef Fsqd
_refine_ls_weighting_details 'calc w=1/[\s^2^(Fo^2^)+(0.0561P)^2^+0.0000P] where P=(Fo^2^+2Fc^2^)/3'
_refine_ls_weighting_scheme calc
_refine_ls_wR_factor_gt 0.0955
_refine_ls_wR_factor_ref 0.0965
_reflns_number_gt 7984
_reflns_number_total 8537
_reflns_threshold_expression >2sigma(I)
_cod_data_source_file ja107115q_si_002_1.cif
_cod_data_source_block vlad120m
_cod_original_cell_volume 1973.2(5)
_cod_database_code 4103414

loop_
_symmetry_equiv_pos_as_xyz
'x, y, z'
'-x, y+1/2, -z'

loop_
_atom_site_label
_atom_site_type_symbol
_atom_site_fract_x
_atom_site_fract_y
_atom_site_fract_z
_atom_site_U_iso_or_equiv
_atom_site_adp_type
_atom_site_occupancy
_atom_site_symmetry_multiplicity
_atom_site_calc_flag
_atom_site_refinement_flags
Ni Ni 0.83723(3) 0.742295(16) 0.79892(2) 0.01686(8) Uani 1 1 d .
N N 0.91305(19) 0.73935(15) 0.95190(17) 0.0209(4) Uani 1 1 d .
P2 P 0.72932(7) 0.84487(4) 0.71875(6) 0.02044(14) Uani 1 1 d .
P1 P 0.71344(6) 0.65727(4) 0.69325(6) 0.01877(14) Uani 1 1 d .
C72 C 1.1832(2) 0.80451(16) 0.8298(2) 0.0220(5) Uani 1 1 d .
C81 C 0.8737(2) 0.73144(15) 1.18944(19) 0.0182(5) Uani 1 1 d .
C65 C 1.1110(2) 0.68206(14) 1.2194(2) 0.0213(5) Uani 1 1 d .
H65A H 1.0988 0.6749 1.2993 0.026 Uiso 1 1 calc R
C66 C 1.0051(2) 0.70841(14) 1.1455(2) 0.0183(5) Uani 1 1 d .
C62 C 1.1475(2) 0.70556(14) 0.9849(2) 0.0191(5) Uani 1 1 d .
C82 C 0.7684(2) 0.67724(14) 1.1887(2) 0.0203(5) Uani 1 1 d .
C75 C 1.2074(3) 0.68616(17) 0.6671(2) 0.0266(6) Uani 1 1 d .
H75A H 1.2161 0.6456 0.6117 0.032 Uiso 1 1 calc R
C33 C 0.5459(3) 0.83290(18) 0.8810(3) 0.0340(7) Uani 1 1 d .
H33A H 0.4927 0.8564 0.9397 0.051 Uiso 1 1 calc R
H33B H 0.6026 0.7913 0.9165 0.051 Uiso 1 1 calc R
H33C H 0.4865 0.8103 0.8189 0.051 Uiso 1 1 calc R
C74 C 1.2158(2) 0.76408(17) 0.6326(2) 0.0258(6) Uani 1 1 d .
C1 C 0.6306(3) 0.58018(16) 0.7816(3) 0.0264(6) Uani 1 1 d .
C63 C 1.2518(2) 0.67953(15) 1.0620(2) 0.0223(5) Uani 1 1 d .
H63A H 1.3370 0.6708 1.0341 0.027 Uiso 1 1 calc R
C4 C 0.8114(3) 0.92058(16) 0.6274(2) 0.0251(6) Uani 1 1 d .
C83 C 0.6441(3) 0.70308(16) 1.2173(2) 0.0228(5) Uani 1 1 d .
H83A H 0.5722 0.6667 1.2154 0.027 Uiso 1 1 calc R
C51 C 0.5690(3) 0.71565(16) 0.6320(3) 0.0278(6) Uani 1 1 d .
H51A H 0.5362 0.6920 0.5573 0.033 Uiso 1 1 calc R
H51B H 0.4964 0.7120 0.6850 0.033 Uiso 1 1 calc R
C86 C 0.8536(3) 0.80996(15) 1.2218(2) 0.0206(5) Uani 1 1 d .
C43 C 0.9041(3) 0.97325(17) 0.7053(3) 0.0309(6) Uani 1 1 d .
H43A H 0.9633 1.0028 0.6576 0.046 Uiso 1 1 calc R
H43B H 0.9574 0.9403 0.7605 0.046 Uiso 1 1 calc R
H43C H 0.8505 1.0102 0.7476 0.046 Uiso 1 1 calc R
C84 C 0.6218(3) 0.78126(16) 1.2488(2) 0.0237(6) Uani 1 1 d .
C78 C 1.2321(3) 0.78509(19) 0.5070(2) 0.0330(6) Uani 1 1 d .
H78A H 1.2776 0.8360 0.5031 0.050 Uiso 1 1 calc R
H78B H 1.1442 0.7885 0.4651 0.050 Uiso 1 1 calc R
H78C H 1.2851 0.7443 0.4717 0.050 Uiso 1 1 calc R
C61 C 1.0191(2) 0.71770(13) 1.0250(2) 0.0173(5) Uani 1 1 d .
C13 C 0.5750(3) 0.62291(18) 0.8852(3) 0.0312(6) Uani 1 1 d .
H13A H 0.5394 0.5840 0.9374 0.047 Uiso 1 1 calc R
H13B H 0.5037 0.6589 0.8573 0.047 Uiso 1 1 calc R
H13C H 0.6465 0.6529 0.9269 0.047 Uiso 1 1 calc R
C42 C 0.7158(3) 0.97265(18) 0.5505(3) 0.0357(7) Uani 1 1 d .
H42A H 0.7671 1.0041 0.4984 0.053 Uiso 1 1 calc R
H42B H 0.6669 1.0079 0.5993 0.053 Uiso 1 1 calc R
H42C H 0.6526 0.9391 0.5048 0.053 Uiso 1 1 calc R
C12 C 0.5139(4) 0.5364(2) 0.7158(3) 0.0428(8) Uani 1 1 d .
H12A H 0.4661 0.5050 0.7705 0.064 Uiso 1 1 calc R
H12B H 0.5487 0.5016 0.6576 0.064 Uiso 1 1 calc R
H12C H 0.4528 0.5749 0.6776 0.064 Uiso 1 1 calc R
C3 C 0.6336(3) 0.89662(16) 0.8309(3) 0.0272(6) Uani 1 1 d .
C73 C 1.2054(3) 0.82230(16) 0.7153(2) 0.0239(5) Uani 1 1 d .
H73A H 1.2137 0.8759 0.6934 0.029 Uiso 1 1 calc R
C88 C 0.4853(3) 0.80837(18) 1.2788(3) 0.0341(7) Uani 1 1 d .
H88A H 0.4943 0.8548 1.3290 0.051 Uiso 1 1 calc R
H88B H 0.4414 0.7659 1.3190 0.051 Uiso 1 1 calc R
H88C H 0.4316 0.8220 1.2077 0.051 Uiso 1 1 calc R
C64 C 1.2341(2) 0.66616(16) 1.1780(2) 0.0241(5) Uani 1 1 d .
H64A H 1.3051 0.6464 1.2281 0.029 Uiso 1 1 calc R
C71 C 1.1719(2) 0.72496(14) 0.8624(2) 0.0191(5) Uani 1 1 d .
C76 C 1.1865(3) 0.66562(16) 0.7808(2) 0.0243(5) Uani 1 1 d .
C89 C 0.9651(3) 0.86956(15) 1.2211(3) 0.0259(6) Uani 1 1 d .
H89A H 0.9367 0.9191 1.2551 0.039 Uiso 1 1 calc R
H89B H 0.9874 0.8789 1.1413 0.039 Uiso 1 1 calc R
H89C H 1.0437 0.8493 1.2664 0.039 Uiso 1 1 calc R
C23 C 0.8410(3) 0.67428(18) 0.4942(3) 0.0330(6) Uani 1 1 d .
H23A H 0.8861 0.6518 0.4296 0.050 Uiso 1 1 calc R
H23B H 0.9052 0.7044 0.5442 0.050 Uiso 1 1 calc R
H23C H 0.7692 0.7093 0.4640 0.050 Uiso 1 1 calc R
C79 C 1.1795(3) 0.57990(17) 0.8159(3) 0.0330(6) Uani 1 1 d .
H79A H 1.0990 0.5711 0.8569 0.050 Uiso 1 1 calc R
H79B H 1.2582 0.5665 0.8668 0.050 Uiso 1 1 calc R
H79C H 1.1768 0.5466 0.7467 0.050 Uiso 1 1 calc R
C2 C 0.7827(3) 0.60814(16) 0.5635(2) 0.0273(6) Uani 1 1 d .
C87 C 0.7900(3) 0.59247(15) 1.1561(2) 0.0255(6) Uani 1 1 d .
H87A H 0.7038 0.5655 1.1457 0.038 Uiso 1 1 calc R
H87B H 0.8456 0.5664 1.2177 0.038 Uiso 1 1 calc R
H87C H 0.8346 0.5903 1.0838 0.038 Uiso 1 1 calc R
C32 C 0.5432(3) 0.96464(18) 0.7852(3) 0.0401(8) Uani 1 1 d .
H32A H 0.4893 0.9832 0.8470 0.060 Uiso 1 1 calc R
H32B H 0.4843 0.9460 0.7199 0.060 Uiso 1 1 calc R
H32C H 0.5983 1.0081 0.7598 0.060 Uiso 1 1 calc R
C41 C 0.8987(3) 0.87419(17) 0.5478(3) 0.0290(6) Uani 1 1 d .
H41A H 0.9506 0.9111 0.5040 0.043 Uiso 1 1 calc R
H41B H 0.8419 0.8421 0.4941 0.043 Uiso 1 1 calc R
H41C H 0.9594 0.8398 0.5947 0.043 Uiso 1 1 calc R
C85 C 0.7285(3) 0.83335(15) 1.2517(2) 0.0234(5) Uani 1 1 d .
H85A H 0.7156 0.8864 1.2749 0.028 Uiso 1 1 calc R
C77 C 1.1712(3) 0.86958(15) 0.9177(2) 0.0273(6) Uani 1 1 d .
H77A H 1.2303 0.8583 0.9866 0.041 Uiso 1 1 calc R
H77B H 1.0789 0.8727 0.9392 0.041 Uiso 1 1 calc R
H77C H 1.1966 0.9200 0.8841 0.041 Uiso 1 1 calc R
C52 C 0.6008(3) 0.80345(16) 0.6124(3) 0.0275(6) Uani 1 1 d .
H52A H 0.5177 0.8344 0.6160 0.033 Uiso 1 1 calc R
H52B H 0.6316 0.8097 0.5337 0.033 Uiso 1 1 calc R
C22 C 0.9003(5) 0.5559(3) 0.6061(4) 0.0297(15) Uani 1 1 d .
H22A H 0.9546 0.5439 0.5414 0.050 Uiso 1 1 calc R
H22B H 0.8667 0.5067 0.6374 0.050 Uiso 1 1 calc R
H22C H 0.9548 0.5836 0.6667 0.050 Uiso 1 1 calc R
C21 C 0.6839(5) 0.5622(3) 0.4831(4) 0.0357(16) Uani 1 1 d .
H21A H 0.7276 0.5455 0.4143 0.044 Uiso 1 1 calc R
H21B H 0.6076 0.5960 0.4598 0.044 Uiso 1 1 calc R
H21C H 0.6530 0.5157 0.5236 0.044 Uiso 1 1 calc R
C31 C 0.7306(3) 0.92701(18) 0.9304(3) 0.0326(6) Uani 1 1 d .
H31A H 0.6799 0.9429 0.9958 0.049 Uiso 1 1 calc R
H31B H 0.7801 0.9724 0.9036 0.049 Uiso 1 1 calc R
H31C H 0.7931 0.8850 0.9551 0.049 Uiso 1 1 calc R
C11 C 0.7327(4) 0.5208(2) 0.8311(3) 0.0490(9) Uani 1 1 d .
H11A H 0.6949 0.4908 0.8932 0.074 Uiso 1 1 calc R
H11B H 0.8127 0.5488 0.8621 0.074 Uiso 1 1 calc R
H11C H 0.7563 0.4846 0.7699 0.074 Uiso 1 1 calc R
H H 0.851(3) 0.741(2) 0.990(2) 0.045(7) Uiso 1 1 d .

loop_
_atom_site_aniso_label
_atom_site_aniso_U_11
_atom_site_aniso_U_22
_atom_site_aniso_U_33
_atom_site_aniso_U_23
_atom_site_aniso_U_13
_atom_site_aniso_U_12
Ni 0.01531(13) 0.01868(14) 0.01642(14) 0.00035(13) -0.00007(10) 0.00087(13)
N 0.0124(9) 0.0257(10) 0.0190(9) 0.0006(10) 0.0036(8) 0.0023(10)
P2 0.0179(3) 0.0178(3) 0.0251(3) 0.0007(3) -0.0025(3) 0.0003(2)
P1 0.0177(3) 0.0178(3) 0.0206(3) -0.0002(3) -0.0002(2) -0.0002(2)
C72 0.0173(11) 0.0235(13) 0.0252(14) -0.0002(11) 0.0021(10) -0.0017(10)
C81 0.0195(10) 0.0207(13) 0.0143(10) 0.0005(10) 0.0013(8) 0.0008(9)
C65 0.0236(12) 0.0182(12) 0.0214(13) 0.0026(10) -0.0024(10) -0.0026(10)
C66 0.0185(11) 0.0156(10) 0.0207(12) -0.0004(9) 0.0008(9) -0.0024(9)
C62 0.0195(12) 0.0154(11) 0.0226(12) -0.0006(10) 0.0027(9) -0.0019(9)
C82 0.0253(13) 0.0202(12) 0.0151(12) -0.0002(10) -0.0012(9) -0.0008(10)
C75 0.0260(14) 0.0299(14) 0.0246(14) -0.0070(11) 0.0064(11) 0.0019(12)
C33 0.0258(15) 0.0340(16) 0.0435(18) -0.0023(14) 0.0122(13) 0.0014(12)
C74 0.0158(11) 0.0397(17) 0.0221(13) 0.0035(11) 0.0021(9) 0.0011(10)
C1 0.0300(14) 0.0201(12) 0.0294(15) 0.0023(11) 0.0049(12) -0.0017(11)
C63 0.0169(12) 0.0199(12) 0.0302(14) 0.0005(10) 0.0025(10) 0.0011(9)
C4 0.0263(13) 0.0220(13) 0.0267(14) 0.0038(11) 0.0004(11) -0.0008(10)
C83 0.0214(13) 0.0244(13) 0.0228(13) 0.0006(11) 0.0030(10) -0.0056(10)
C51 0.0214(13) 0.0246(13) 0.0359(15) -0.0011(11) -0.0084(11) 0.0001(10)
C86 0.0254(13) 0.0207(12) 0.0157(12) 0.0016(10) 0.0004(10) -0.0019(10)
C43 0.0335(15) 0.0236(13) 0.0363(16) -0.0012(12) 0.0055(12) -0.0069(11)
C84 0.0236(13) 0.0278(13) 0.0200(13) -0.0006(11) 0.0030(10) -0.0012(11)
C78 0.0308(15) 0.0465(17) 0.0224(14) 0.0037(13) 0.0063(12) 0.0007(13)
C61 0.0178(11) 0.0139(10) 0.0201(12) -0.0007(9) 0.0010(9) -0.0004(8)
C13 0.0308(15) 0.0301(15) 0.0337(16) 0.0024(13) 0.0087(12) -0.0031(12)
C42 0.0366(16) 0.0287(15) 0.0412(18) 0.0116(14) -0.0010(13) 0.0030(13)
C12 0.052(2) 0.0356(17) 0.0421(19) -0.0057(15) 0.0098(15) -0.0238(15)
C3 0.0241(13) 0.0223(13) 0.0354(16) 0.0006(12) 0.0036(12) 0.0075(11)
C73 0.0191(12) 0.0260(13) 0.0266(14) 0.0065(11) 0.0011(10) -0.0016(10)
C88 0.0261(14) 0.0341(15) 0.0430(18) -0.0067(14) 0.0081(12) 0.0010(12)
C64 0.0210(12) 0.0217(12) 0.0287(14) 0.0031(11) -0.0038(10) 0.0004(10)
C71 0.0137(10) 0.0234(14) 0.0200(12) 0.0025(10) 0.0007(8) 0.0007(9)
C76 0.0206(12) 0.0238(12) 0.0286(14) 0.0004(12) 0.0020(10) -0.0003(10)
C89 0.0272(13) 0.0199(12) 0.0308(15) -0.0011(11) 0.0035(11) -0.0017(10)
C23 0.0432(17) 0.0323(16) 0.0245(14) -0.0015(12) 0.0084(12) -0.0025(13)
C79 0.0426(17) 0.0252(14) 0.0319(16) -0.0022(12) 0.0064(13) 0.0029(12)
C2 0.0367(15) 0.0230(13) 0.0228(14) -0.0048(11) 0.0069(11) -0.0025(11)
C87 0.0241(13) 0.0229(13) 0.0298(14) -0.0012(11) 0.0029(11) -0.0029(10)
C32 0.0360(17) 0.0298(15) 0.055(2) 0.0017(15) 0.0036(15) 0.0123(13)
C41 0.0323(14) 0.0283(14) 0.0266(14) 0.0020(12) 0.0045(11) -0.0014(12)
C85 0.0268(13) 0.0208(13) 0.0223(13) -0.0021(10) 0.0005(10) 0.0026(10)
C77 0.0322(14) 0.0212(13) 0.0285(14) 0.0003(11) 0.0011(11) -0.0050(11)
C52 0.0255(13) 0.0234(13) 0.0320(15) 0.0042(12) -0.0091(11) 0.0010(11)
C22 0.0302(3) 0.031(3) 0.031(2) -0.0049(2) -0.0034(2) -0.0054(3)
C21 0.030(3) 0.035(3) 0.036(2) -0.0046(2) 0.0031(2) -0.0034(3)
C31 0.0364(16) 0.0302(15) 0.0315(16) -0.0055(12) 0.0046(12) 0.0035(12)
C11 0.057(2) 0.0454(19) 0.048(2) 0.0215(17) 0.0236(17) 0.0189(17)

loop_
_atom_type_symbol
_atom_type_description
_atom_type_scat_dispersion_real
_atom_type_scat_dispersion_imag
_atom_type_scat_source
C C 0.0033 0.0016 'International Tables Vol C Tables 4.2.6.8 and 6.1.1.4'
H H 0.0000 0.0000 'International Tables Vol C Tables 4.2.6.8 and 6.1.1.4'
N N 0.0061 0.0033 'International Tables Vol C Tables 4.2.6.8 and 6.1.1.4'
P P 0.1023 0.0942 'International Tables Vol C Tables 4.2.6.8 and 6.1.1.4'
Ni Ni 0.3393 1.1124 'International Tables Vol C Tables 4.2.6.8 and 6.1.1.4'

loop_
_geom_angle_atom_site_label_1
_geom_angle_atom_site_label_2
_geom_angle_atom_site_label_3
_geom_angle
N Ni P1 132.69(8)
N Ni P2 124.70(8)
P1 Ni P2 92.27(3)
C61 N Ni 147.06(18)
C61 N H 106(2)
Ni N H 104(2)
C52 P2 C3 105.49(13)
C52 P2 C4 101.29(13)
C3 P2 C4 109.54(13)
C52 P2 Ni 106.14(9)
C3 P2 Ni 109.53(9)
C4 P2 Ni 123.14(9)
C51 P1 C1 102.28(13)
C51 P1 C2 104.66(13)
C1 P1 C2 109.09(13)
C51 P1 Ni 104.94(9)
C1 P1 Ni 113.74(10)
C2 P1 Ni 120.04(9)
C73 C72 C71 118.9(3)
C73 C72 C77 120.6(2)
C71 C72 C77 120.5(2)
C86 C81 C82 120.0(2)
C86 C81 C66 119.0(2)
C82 C81 C66 120.7(2)
C64 C65 C66 120.8(2)
C64 C65 H65A 119.6
C66 C65 H65A 119.6
C65 C66 C61 121.0(2)
C65 C66 C81 121.9(2)
C61 C66 C81 117.1(2)
C63 C62 C61 119.7(2)
C63 C62 C71 120.6(2)
C61 C62 C71 119.6(2)
C83 C82 C81 119.0(2)
C83 C82 C87 120.7(2)
C81 C82 C87 120.3(2)
C74 C75 C76 121.9(3)
C74 C75 H75A 119.1
C76 C75 H75A 119.1
C3 C33 H33A 109.5
C3 C33 H33B 109.5
H33A C33 H33B 109.5
C3 C33 H33C 109.5
H33A C33 H33C 109.5
H33B C33 H33C 109.5
C75 C74 C73 118.1(2)
C75 C74 C78 120.9(3)
C73 C74 C78 121.0(3)
C11 C1 C13 106.9(3)
C11 C1 C12 109.7(3)
C13 C1 C12 107.8(2)
C11 C1 P1 110.5(2)
C13 C1 P1 107.20(19)
C12 C1 P1 114.5(2)
C64 C63 C62 121.9(2)
C64 C63 H63A 119.1
C62 C63 H63A 119.1
C41 C4 C43 107.5(2)
C41 C4 C42 107.9(2)
C43 C4 C42 109.5(2)
C41 C4 P2 106.26(18)
C43 C4 P2 109.63(19)
C42 C4 P2 115.7(2)
C82 C83 C84 121.8(3)
C82 C83 H83A 119.1
C84 C83 H83A 119.1
C52 C51 P1 113.98(19)
C52 C51 H51A 108.8
P1 C51 H51A 108.8
C52 C51 H51B 108.8
P1 C51 H51B 108.8
H51A C51 H51B 107.7
C85 C86 C81 119.3(2)
C85 C86 C89 119.8(2)
C81 C86 C89 120.8(2)
C4 C43 H43A 109.5
C4 C43 H43B 109.5
H43A C43 H43B 109.5
C4 C43 H43C 109.5
H43A C43 H43C 109.5
H43B C43 H43C 109.5
C85 C84 C83 118.1(3)
C85 C84 C88 121.0(2)
C83 C84 C88 120.9(3)
C74 C78 H78A 109.5
C74 C78 H78B 109.5
H78A C78 H78B 109.5
C74 C78 H78C 109.5
H78A C78 H78C 109.5
H78B C78 H78C 109.5
N C61 C62 121.7(2)
N C61 C66 120.8(2)
C62 C61 C66 117.5(2)
C1 C13 H13A 109.5
C1 C13 H13B 109.5
H13A C13 H13B 109.5
C1 C13 H13C 109.5
H13A C13 H13C 109.5
H13B C13 H13C 109.5
C4 C42 H42A 109.5
C4 C42 H42B 109.5
H42A C42 H42B 109.5
C4 C42 H42C 109.5
H42A C42 H42C 109.5
H42B C42 H42C 109.5
C1 C12 H12A 109.5
C1 C12 H12B 109.5
H12A C12 H12B 109.5
C1 C12 H12C 109.5
H12A C12 H12C 109.5
H12B C12 H12C 109.5
C33 C3 C32 108.4(2)
C33 C3 C31 107.5(2)
C32 C3 C31 109.4(2)
C33 C3 P2 105.58(19)
C32 C3 P2 115.4(2)
C31 C3 P2 110.07(19)
C74 C73 C72 122.0(3)
C74 C73 H73A 119.0
C72 C73 H73A 119.0
C84 C88 H88A 109.5
C84 C88 H88B 109.5
H88A C88 H88B 109.5
C84 C88 H88C 109.5
H88A C88 H88C 109.5
H88B C88 H88C 109.5
C65 C64 C63 118.9(2)
C65 C64 H64A 120.5
C63 C64 H64A 120.5
C76 C71 C72 119.7(2)
C76 C71 C62 121.1(2)
C72 C71 C62 119.2(2)
C75 C76 C71 119.4(2)
C75 C76 C79 120.5(3)
C71 C76 C79 120.2(2)
C86 C89 H89A 109.5
C86 C89 H89B 109.5
H89A C89 H89B 109.5
C86 C89 H89C 109.5
H89A C89 H89C 109.5
H89B C89 H89C 109.5
C2 C23 H23A 109.5
C2 C23 H23B 109.5
H23A C23 H23B 109.5
C2 C23 H23C 109.5
H23A C23 H23C 109.5
H23B C23 H23C 109.5
C76 C79 H79A 109.5
C76 C79 H79B 109.5
H79A C79 H79B 109.5
C76 C79 H79C 109.5
H79A C79 H79C 109.5
H79B C79 H79C 109.5
C23 C2 C21 108.2(3)
C23 C2 C22 106.2(3)
C21 C2 C22 110.9(4)
C23 C2 P1 105.82(18)
C21 C2 P1 116.6(2)
C22 C2 P1 108.6(2)
C82 C87 H87A 109.5
C82 C87 H87B 109.5
H87A C87 H87B 109.5
C82 C87 H87C 109.5
H87A C87 H87C 109.5
H87B C87 H87C 109.5
C3 C32 H32A 109.5
C3 C32 H32B 109.5
H32A C32 H32B 109.5
C3 C32 H32C 109.5
H32A C32 H32C 109.5
H32B C32 H32C 109.5
C4 C41 H41A 109.5
C4 C41 H41B 109.5
H41A C41 H41B 109.5
C4 C41 H41C 109.5
H41A C41 H41C 109.5
H41B C41 H41C 109.5
C86 C85 C84 121.7(2)
C86 C85 H85A 119.1
C84 C85 H85A 119.1
C72 C77 H77A 109.5
C72 C77 H77B 109.5
H77A C77 H77B 109.5
C72 C77 H77C 109.5
H77A C77 H77C 109.5
H77B C77 H77C 109.5
C51 C52 P2 114.08(19)
C51 C52 H52A 108.7
P2 C52 H52A 108.7
C51 C52 H52B 108.7
P2 C52 H52B 108.7
H52A C52 H52B 107.6
C2 C22 H22A 109.5
C2 C22 H22B 109.5
H22A C22 H22B 109.5
C2 C22 H22C 109.5
H22A C22 H22C 109.5
H22B C22 H22C 109.5
C2 C21 H21A 109.5
C2 C21 H21B 109.5
H21A C21 H21B 109.5
C2 C21 H21C 109.5
H21A C21 H21C 109.5
H21B C21 H21C 109.5
C3 C31 H31A 109.5
C3 C31 H31B 109.5
H31A C31 H31B 109.5
C3 C31 H31C 109.5
H31A C31 H31C 109.5
H31B C31 H31C 109.5
C1 C11 H11A 109.5
C1 C11 H11B 109.5
H11A C11 H11B 109.5
C1 C11 H11C 109.5
H11A C11 H11C 109.5
H11B C11 H11C 109.5

loop_
_geom_bond_atom_site_label_1
_geom_bond_atom_site_label_2
_geom_bond_distance
Ni N 1.8806(19)
Ni P1 2.2167(7)
Ni P2 2.2192(7)
N C61 1.364(3)
N H 0.79(3)
P2 C52 1.860(3)
P2 C3 1.888(3)
P2 C4 1.891(3)
P1 C51 1.857(3)
P1 C1 1.890(3)
P1 C2 1.895(3)
C72 C73 1.395(4)
C72 C71 1.408(4)
C72 C77 1.512(4)
C81 C86 1.402(4)
C81 C82 1.403(3)
C81 C66 1.502(3)
C65 C64 1.386(4)
C65 C66 1.392(3)
C65 H65A 0.9500
C66 C61 1.424(3)
C62 C63 1.400(3)
C62 C61 1.419(3)
C62 C71 1.495(3)
C82 C83 1.387(4)
C82 C87 1.506(4)
C75 C74 1.385(4)
C75 C76 1.394(4)
C75 H75A 0.9500
C33 C3 1.535(4)
C33 H33A 0.9800
C33 H33B 0.9800
C33 H33C 0.9800
C74 C73 1.386(4)
C74 C78 1.519(4)
C1 C11 1.521(4)
C1 C13 1.542(4)
C1 C12 1.544(4)
C63 C64 1.387(4)
C63 H63A 0.9500
C4 C41 1.535(4)
C4 C43 1.538(4)
C4 C42 1.542(4)
C83 C84 1.398(4)
C83 H83A 0.9500
C51 C52 1.543(4)
C51 H51A 0.9900
C51 H51B 0.9900
C86 C85 1.387(4)
C86 C89 1.511(3)
C43 H43A 0.9800
C43 H43B 0.9800
C43 H43C 0.9800
C84 C85 1.390(4)
C84 C88 1.512(4)
C78 H78A 0.9800
C78 H78B 0.9800
C78 H78C 0.9800
C13 H13A 0.9800
C13 H13B 0.9800
C13 H13C 0.9800
C42 H42A 0.9800
C42 H42B 0.9800
C42 H42C 0.9800
C12 H12A 0.9800
C12 H12B 0.9800
C12 H12C 0.9800
C3 C32 1.539(4)
C3 C31 1.546(4)
C73 H73A 0.9500
C88 H88A 0.9800
C88 H88B 0.9800
C88 H88C 0.9800
C64 H64A 0.9500
C71 C76 1.395(4)
C76 C79 1.512(4)
C89 H89A 0.9800
C89 H89B 0.9800
C89 H89C 0.9800
C23 C2 1.522(4)
C23 H23A 0.9800
C23 H23B 0.9800
C23 H23C 0.9800
C79 H79A 0.9800
C79 H79B 0.9800
C79 H79C 0.9800
C2 C21 1.527(5)
C2 C22 1.531(5)
C87 H87A 0.9800
C87 H87B 0.9800
C87 H87C 0.9800
C32 H32A 0.9800
C32 H32B 0.9800
C32 H32C 0.9800
C41 H41A 0.9800
C41 H41B 0.9800
C41 H41C 0.9800
C85 H85A 0.9500
C77 H77A 0.9800
C77 H77B 0.9800
C77 H77C 0.9800
C52 H52A 0.9900
C52 H52B 0.9900
C22 H22A 0.9800
C22 H22B 0.9800
C22 H22C 0.9800
C21 H21A 0.9800
C21 H21B 0.9800
C21 H21C 0.9800
C31 H31A 0.9800
C31 H31B 0.9800
C31 H31C 0.9800
C11 H11A 0.9800
C11 H11B 0.9800
C11 H11C 0.9800
